data_7216485
loop_
_publ_author_name
'Zhou, Wei-Li'
'Liang, Jun'
'Qin, Chao'
'Shao, Kui-Zhan'
'Wang, Fang-Ming'
'Su, Zhong-Min'

_publ_section_title
;
 Syntheses, crystal structures and properties of inorganic--organic
 hybrids constructed from Keggin-type polyoxometalates and silver
 coordination compounds
;
_journal_issue 32
_journal_name_full CrystEngComm
_journal_page_first 7410
_journal_paper_doi 10.1039/C4CE00633J
_journal_volume 16
_journal_year 2014
_chemical_formula_sum 'C30 H28 Ag4 Mo12 N6 O42 P'
_chemical_formula_weight 2758.31
_chemical_name_systematic
; 
 ? 
;
_space_group_crystal_system triclinic
_space_group_IT_number 2
_space_group_name_Hall '-P 1'
_space_group_name_H-M_alt 'P -1'
_symmetry_space_group_name_Hall '-P 1'
_symmetry_space_group_name_H-M 'P -1'
_atom_sites_solution_hydrogens geom
_atom_sites_solution_primary direct
_atom_sites_solution_secondary difmap
_audit_creation_method SHELXL-97
_cell_angle_alpha 65.249(5)
_cell_angle_beta 80.299(5)
_cell_angle_gamma 61.303(5)
_cell_formula_units_Z 1
_cell_length_a 11.396(5)
_cell_length_b 11.792(5)
_cell_length_c 13.376(5)
_cell_measurement_reflns_used 7367
_cell_measurement_temperature 293(2)
_cell_measurement_theta_max 25.00
_cell_measurement_theta_min 2.04
_cell_volume 1430.7(10)
_computing_cell_refinement 'Bruker SAINT'
_computing_data_collection 'Bruker APEX2'
_computing_data_reduction 'Bruker SAINT'
_computing_structure_refinement 'SHELXL-97 (Sheldrick, 2008)'
_computing_structure_solution 'SHELXS-97 (Sheldrick, 2008)'
_diffrn_ambient_temperature 293(2)
_diffrn_measured_fraction_theta_full 0.977
_diffrn_measured_fraction_theta_max 0.977
_diffrn_measurement_device_type 'Bruker SMART Apex II CCD Detector'
_diffrn_measurement_method \w
_diffrn_radiation_monochromator graphite
_diffrn_radiation_source 'fine-focus sealed tube'
_diffrn_radiation_type MoK\a
_diffrn_radiation_wavelength 0.71069
_diffrn_reflns_av_R_equivalents 0.0215
_diffrn_reflns_av_sigmaI/netI 0.0443
_diffrn_reflns_limit_h_max 13
_diffrn_reflns_limit_h_min -12
_diffrn_reflns_limit_k_max 13
_diffrn_reflns_limit_k_min -14
_diffrn_reflns_limit_l_max 15
_diffrn_reflns_limit_l_min -13
_diffrn_reflns_number 7326
_diffrn_reflns_theta_full 25.00
_diffrn_reflns_theta_max 25.00
_diffrn_reflns_theta_min 2.04
_exptl_absorpt_coefficient_mu 4.005
_exptl_absorpt_correction_T_max 0.6671
_exptl_absorpt_correction_T_min 0.5492
_exptl_absorpt_correction_type multi-scan
_exptl_absorpt_process_details 'SADABS, Sheldrick (2008)'
_exptl_crystal_colour black
_exptl_crystal_density_diffrn 3.202
_exptl_crystal_density_method 'not measured'
_exptl_crystal_description block
_exptl_crystal_F_000 1293
_exptl_crystal_size_max 0.17
_exptl_crystal_size_mid 0.14
_exptl_crystal_size_min 0.11
_refine_diff_density_max 1.765
_refine_diff_density_min -1.713
_refine_diff_density_rms 0.163
_refine_ls_extinction_method none
_refine_ls_goodness_of_fit_ref 1.083
_refine_ls_hydrogen_treatment constr
_refine_ls_matrix_type full
_refine_ls_number_parameters 430
_refine_ls_number_reflns 4918
_refine_ls_number_restraints 57
_refine_ls_restrained_S_all 1.137
_refine_ls_R_factor_all 0.0516
_refine_ls_R_factor_gt 0.0385
_refine_ls_shift/su_max 0.012
_refine_ls_shift/su_mean 0.001
_refine_ls_structure_factor_coef Fsqd
_refine_ls_weighting_details 'calc w=1/[\s^2^(Fo^2^)+(0.0332P)^2^+4.6873P] where P=(Fo^2^+2Fc^2^)/3'
_refine_ls_weighting_scheme calc
_refine_ls_wR_factor_gt 0.0840
_refine_ls_wR_factor_ref 0.0901
_reflns_number_gt 3953
_reflns_number_total 4918
_reflns_threshold_expression >2sigma(I)
_cod_data_source_file c4ce00633j2.cif
_cod_data_source_block 2
_cod_depositor_comments 'Adding full bibliography for 7216483--7216486.cif.'
_cod_database_code 7216485

loop_
_symmetry_equiv_pos_as_xyz
'x, y, z'
'-x, -y, -z'

loop_
_atom_site_label
_atom_site_type_symbol
_atom_site_fract_x
_atom_site_fract_y
_atom_site_fract_z
_atom_site_U_iso_or_equiv
_atom_site_adp_type
_atom_site_occupancy
_atom_site_symmetry_multiplicity
_atom_site_calc_flag
_atom_site_refinement_flags
Ag1 Ag 0.82135(8) 0.63841(9) 0.63487(7) 0.0560(2) Uani 1 1 d U
Ag2 Ag 1.08593(6) 0.77117(7) 0.11418(6) 0.03453(18) Uani 1 1 d .
C1 C 0.8165(8) 0.7720(10) 0.2027(8) 0.041(2) Uani 1 1 d .
H1 H 0.8444 0.7728 0.2637 0.050 Uiso 1 1 calc R
C2 C 0.6942(8) 0.7765(9) 0.2032(7) 0.034(2) Uani 1 1 d .
H2 H 0.6416 0.7789 0.2642 0.041 Uiso 1 1 calc R
C3 C 0.6486(7) 0.7775(7) 0.1138(6) 0.0231(16) Uani 1 1 d .
C4 C 0.7308(7) 0.7749(8) 0.0253(7) 0.0277(17) Uani 1 1 d .
H4 H 0.7032 0.7774 -0.0375 0.033 Uiso 1 1 calc R
C5 C 0.5169(7) 0.7785(8) 0.1124(7) 0.0253(17) Uani 1 1 d .
C6 C 0.4675(7) 0.7142(8) 0.2094(7) 0.0279(18) Uani 1 1 d .
H6 H 0.5146 0.6723 0.2760 0.033 Uiso 1 1 calc R
C7 C 0.3470(7) 0.7126(9) 0.2065(7) 0.0310(19) Uani 1 1 d .
H7 H 0.3148 0.6687 0.2720 0.037 Uiso 1 1 calc R
C8 C 0.4437(7) 0.8407(8) 0.0152(7) 0.0324(19) Uani 1 1 d .
H8 H 0.4735 0.8857 -0.0513 0.039 Uiso 1 1 calc R
C9 C 0.3238(8) 0.8342(8) 0.0194(7) 0.0339(19) Uani 1 1 d .
H9 H 0.2746 0.8753 -0.0461 0.041 Uiso 1 1 calc R
C10 C 0.8542(8) 0.7687(8) 0.0301(7) 0.0309(18) Uani 1 1 d .
H10 H 0.9086 0.7660 -0.0299 0.037 Uiso 1 1 calc R
C11 C 0.5824(10) 0.6248(12) 0.7664(10) 0.066(3) Uani 1 1 d .
H11 H 0.5503 0.6694 0.6936 0.079 Uiso 1 1 calc R
C12 C 0.7484(9) 0.5318(10) 0.8909(9) 0.047(2) Uani 1 1 d .
H12 H 0.8340 0.5126 0.9069 0.056 Uiso 1 1 calc R
C13 C 0.6711(9) 0.4929(10) 0.9780(8) 0.045(2) Uani 1 1 d .
H13 H 0.7049 0.4483 1.0502 0.054 Uiso 1 1 calc R
C14 C 0.5426(8) 0.5216(9) 0.9555(7) 0.0329(19) Uani 1 1 d .
C15 C 0.4985(10) 0.5940(12) 0.8469(10) 0.064(3) Uani 1 1 d .
H15 H 0.4110 0.6222 0.8281 0.077 Uiso 1 1 calc R
Mo1 Mo 0.67612(6) 1.29009(7) 0.45278(6) 0.03123(19) Uani 1 1 d .
Mo2 Mo 0.93528(7) 1.32516(7) 0.27385(6) 0.03128(19) Uani 1 1 d .
Mo3 Mo 1.25936(7) 1.02687(7) 0.31638(6) 0.02893(18) Uani 1 1 d .
Mo4 Mo 0.97767(6) 1.03506(7) 0.22717(5) 0.02342(16) Uani 1 1 d .
Mo5 Mo 0.72772(6) 0.98863(7) 0.41434(6) 0.02433(17) Uani 1 1 d .
Mo6 Mo 1.05775(6) 0.70323(7) 0.44948(6) 0.02295(17) Uani 1 1 d .
N1 N 0.8979(6) 0.7665(7) 0.1180(6) 0.0319(16) Uani 1 1 d .
N2 N 0.2762(6) 0.7718(7) 0.1130(6) 0.0299(16) Uani 1 1 d .
N3 N 0.7056(7) 0.5958(8) 0.7849(7) 0.046(2) Uani 1 1 d .
O1 O 0.6517(9) 1.1770(6) 0.4009(5) 0.074(3) Uani 1 1 d .
O2 O 0.6620(8) 1.1632(6) 0.5998(5) 0.067(2) Uani 1 1 d .
O3 O 1.1196(6) 1.2192(7) 0.2695(7) 0.069(2) Uani 1 1 d U
O4 O 1.1549(6) 1.0036(6) 0.2362(7) 0.060(2) Uani 1 1 d U
O5 O 0.9670(6) 1.0463(6) 0.1004(5) 0.0433(16) Uani 1 1 d .
O6 O 1.0494(6) 0.8309(6) 0.3087(5) 0.0535(19) Uani 1 1 d .
O7 O 0.8111(6) 1.0410(6) 0.2802(6) 0.056(2) Uani 1 1 d .
O8 O 0.6029(6) 0.9829(7) 0.3746(6) 0.059(2) Uani 1 1 d .
O9 O 1.0810(7) 0.5673(6) 0.4253(6) 0.0532(19) Uani 1 1 d .
O10 O 0.8653(5) 0.8009(6) 0.4502(5) 0.0511(18) Uani 1 1 d .
O11 O 1.0385(7) 0.6390(10) 0.6106(6) 0.073(2) Uani 1 1 d .
O12 O 1.3763(6) 1.0429(6) 0.2295(5) 0.0419(15) Uani 1 1 d .
O13 O 1.2970(8) 1.0610(7) 0.4310(6) 0.068(2) Uani 1 1 d U
O14 O 0.9076(7) 1.4717(6) 0.1663(5) 0.0481(17) Uani 1 1 d .
O15 O 0.5245(5) 1.4235(6) 0.4303(5) 0.0409(15) Uani 1 1 d U
O16 O 1.2307(7) 0.6623(9) 0.4766(6) 0.068(2) Uani 1 1 d U
O17 O 0.9145(6) 1.2203(7) 0.2042(8) 0.071(3) Uani 1 1 d .
O18 O 0.7585(7) 1.3554(9) 0.3239(6) 0.072(2) Uani 1 1 d U
P1 P 1.0000 1.0000 0.5000 0.0147(5) Uani 1 2 d SU
O19 O 0.9211(9) 1.1634(9) 0.4628(8) 0.0170(10) Uani 0.50 1 d P
O20 O 1.0295(9) 1.0657(9) 0.3783(8) 0.0170(10) Uani 0.50 1 d PU
O21 O 0.9593(9) 0.9541(9) 0.4291(8) 0.0170(10) Uani 0.50 1 d PU
O22 O 1.1506(9) 0.9592(9) 0.4914(8) 0.0170(10) Uani 0.50 1 d PU
O1W O 0.6671(9) 0.6824(10) 0.4966(8) 0.095(2) Uani 1 1 d U

loop_
_atom_site_aniso_label
_atom_site_aniso_U_11
_atom_site_aniso_U_22
_atom_site_aniso_U_33
_atom_site_aniso_U_23
_atom_site_aniso_U_13
_atom_site_aniso_U_12
Ag1 0.0610(5) 0.0741(6) 0.0642(6) -0.0407(5) 0.0287(4) -0.0505(5)
Ag2 0.0200(3) 0.0477(4) 0.0520(5) -0.0296(3) 0.0052(3) -0.0200(3)
C1 0.036(5) 0.071(7) 0.043(6) -0.036(5) 0.006(4) -0.033(5)
C2 0.027(4) 0.060(6) 0.033(5) -0.030(4) 0.012(4) -0.025(4)
C3 0.022(4) 0.023(4) 0.026(4) -0.008(3) 0.002(3) -0.014(3)
C4 0.022(4) 0.035(5) 0.025(4) -0.007(4) -0.002(3) -0.016(4)
C5 0.011(3) 0.029(4) 0.040(5) -0.017(4) -0.001(3) -0.009(3)
C6 0.021(4) 0.041(5) 0.022(4) -0.014(4) -0.004(3) -0.012(4)
C7 0.022(4) 0.049(5) 0.031(5) -0.021(4) 0.012(4) -0.023(4)
C8 0.027(4) 0.036(5) 0.029(5) -0.002(4) -0.002(4) -0.017(4)
C9 0.026(4) 0.035(5) 0.033(5) -0.005(4) -0.005(4) -0.014(4)
C10 0.029(4) 0.038(5) 0.027(5) -0.010(4) 0.005(4) -0.020(4)
C11 0.036(6) 0.094(9) 0.053(7) -0.014(6) 0.004(5) -0.032(6)
C12 0.029(5) 0.061(6) 0.062(7) -0.028(6) 0.005(5) -0.027(5)
C13 0.045(5) 0.062(6) 0.039(6) -0.019(5) 0.003(4) -0.033(5)
C14 0.028(4) 0.036(5) 0.041(5) -0.025(4) 0.008(4) -0.013(4)
C15 0.035(5) 0.086(9) 0.061(8) -0.019(7) 0.001(5) -0.028(6)
Mo1 0.0180(3) 0.0326(4) 0.0276(4) -0.0110(3) -0.0044(3) 0.0008(3)
Mo2 0.0363(4) 0.0254(4) 0.0238(4) 0.0043(3) -0.0086(3) -0.0167(3)
Mo3 0.0238(4) 0.0332(4) 0.0286(4) -0.0125(3) 0.0092(3) -0.0145(3)
Mo4 0.0264(3) 0.0278(4) 0.0191(4) -0.0113(3) -0.0040(3) -0.0114(3)
Mo5 0.0213(3) 0.0297(4) 0.0275(4) -0.0131(3) -0.0045(3) -0.0125(3)
Mo6 0.0263(3) 0.0267(4) 0.0252(4) -0.0156(3) 0.0044(3) -0.0154(3)
N1 0.022(3) 0.036(4) 0.043(5) -0.014(3) 0.001(3) -0.018(3)
N2 0.017(3) 0.037(4) 0.046(5) -0.028(4) 0.002(3) -0.010(3)
N3 0.037(4) 0.048(5) 0.054(6) -0.018(4) 0.011(4) -0.023(4)
O1 0.158(8) 0.034(4) 0.016(3) -0.011(3) 0.000(4) -0.031(4)
O2 0.136(7) 0.024(3) 0.022(3) -0.013(3) -0.009(4) -0.017(4)
O3 0.041(4) 0.045(4) 0.136(6) -0.051(4) -0.026(4) -0.010(3)
O4 0.034(3) 0.037(3) 0.122(6) -0.045(4) -0.021(3) -0.006(3)
O5 0.040(3) 0.048(4) 0.021(3) -0.016(3) -0.003(3) -0.002(3)
O6 0.028(3) 0.029(3) 0.053(4) 0.006(3) 0.017(3) 0.000(3)
O7 0.034(3) 0.030(3) 0.059(5) 0.000(3) 0.027(3) -0.005(3)
O8 0.041(4) 0.065(5) 0.069(5) 0.000(4) -0.023(4) -0.035(4)
O9 0.066(4) 0.042(4) 0.078(5) -0.042(4) 0.034(4) -0.037(3)
O10 0.025(3) 0.034(3) 0.050(4) -0.002(3) 0.016(3) 0.003(3)
O11 0.052(4) 0.166(8) 0.031(4) -0.042(5) 0.015(3) -0.073(5)
O12 0.042(3) 0.066(4) 0.038(4) -0.027(3) 0.018(3) -0.040(3)
O13 0.123(6) 0.039(4) 0.031(4) -0.021(3) 0.006(4) -0.023(4)
O14 0.067(4) 0.026(3) 0.035(4) 0.010(3) -0.015(3) -0.023(3)
O15 0.026(3) 0.034(3) 0.049(4) -0.024(3) -0.011(3) 0.007(2)
O16 0.051(3) 0.118(5) 0.047(4) -0.028(3) 0.001(3) -0.050(3)
O17 0.024(3) 0.044(4) 0.156(8) -0.062(5) -0.026(4) 0.003(3)
O18 0.053(4) 0.152(6) 0.038(4) -0.042(4) 0.012(3) -0.066(4)
P1 0.0131(12) 0.0161(13) 0.0137(13) -0.0051(10) -0.0012(10) -0.0059(10)
O19 0.018(2) 0.018(2) 0.015(3) -0.005(2) -0.0011(19) -0.009(2)
O20 0.018(2) 0.018(2) 0.015(3) -0.005(2) -0.0011(19) -0.009(2)
O21 0.018(2) 0.018(2) 0.015(3) -0.005(2) -0.0011(19) -0.009(2)
O22 0.018(2) 0.018(2) 0.015(3) -0.005(2) -0.0011(19) -0.009(2)
O1W 0.095(3) 0.103(3) 0.095(3) -0.0394(18) -0.0097(14) -0.0465(18)

loop_
_atom_type_symbol
_atom_type_description
_atom_type_scat_dispersion_real
_atom_type_scat_dispersion_imag
_atom_type_scat_source
C C 0.0033 0.0016 'International Tables Vol C Tables 4.2.6.8 and 6.1.1.4'
H H 0.0000 0.0000 'International Tables Vol C Tables 4.2.6.8 and 6.1.1.4'
N N 0.0061 0.0033 'International Tables Vol C Tables 4.2.6.8 and 6.1.1.4'
O O 0.0106 0.0060 'International Tables Vol C Tables 4.2.6.8 and 6.1.1.4'
P P 0.1023 0.0942 'International Tables Vol C Tables 4.2.6.8 and 6.1.1.4'
Mo Mo -1.6832 0.6857 'International Tables Vol C Tables 4.2.6.8 and 6.1.1.4'
Ag Ag -0.8971 1.1015 'International Tables Vol C Tables 4.2.6.8 and 6.1.1.4'

loop_
_geom_angle_atom_site_label_1
_geom_angle_atom_site_label_2
_geom_angle_atom_site_label_3
_geom_angle
_geom_angle_site_symmetry_1
_geom_angle_site_symmetry_3
N3 Ag1 O11 130.7(3) . .
N3 Ag1 O1W 99.5(3) . .
O11 Ag1 O1W 129.7(3) . .
N3 Ag1 O9 109.7(2) . 2_766
O11 Ag1 O9 89.6(2) . 2_766
O1W Ag1 O9 69.8(3) . 2_766
N3 Ag1 O10 153.1(2) . .
O11 Ag1 O10 61.3(2) . .
O1W Ag1 O10 74.1(3) . .
O9 Ag1 O10 92.9(2) 2_766 .
N1 Ag2 N2 178.9(3) . 1_655
N1 C1 C2 122.9(8) . .
N1 C1 H1 118.6 . .
C2 C1 H1 118.6 . .
C1 C2 C3 120.3(8) . .
C1 C2 H2 119.9 . .
C3 C2 H2 119.9 . .
C2 C3 C4 117.2(7) . .
C2 C3 C5 121.9(7) . .
C4 C3 C5 120.9(7) . .
C10 C4 C3 119.9(7) . .
C10 C4 H4 120.1 . .
C3 C4 H4 120.1 . .
C8 C5 C6 118.6(7) . .
C8 C5 C3 121.2(7) . .
C6 C5 C3 120.1(7) . .
C5 C6 C7 119.6(7) . .
C5 C6 H6 120.2 . .
C7 C6 H6 120.2 . .
N2 C7 C6 122.1(8) . .
N2 C7 H7 118.9 . .
C6 C7 H7 118.9 . .
C5 C8 C9 118.3(8) . .
C5 C8 H8 120.9 . .
C9 C8 H8 120.9 . .
N2 C9 C8 123.1(8) . .
N2 C9 H9 118.4 . .
C8 C9 H9 118.4 . .
N1 C10 C4 122.4(7) . .
N1 C10 H10 118.8 . .
C4 C10 H10 118.8 . .
N3 C11 C15 124.4(11) . .
N3 C11 H11 117.8 . .
C15 C11 H11 117.8 . .
N3 C12 C13 123.2(8) . .
N3 C12 H12 118.4 . .
C13 C12 H12 118.4 . .
C14 C13 C12 119.2(9) . .
C14 C13 H13 120.4 . .
C12 C13 H13 120.4 . .
C15 C14 C13 116.4(8) . .
C15 C14 C14 122.0(10) . 2_667
C13 C14 C14 121.6(10) . 2_667
C11 C15 C14 120.4(9) . .
C11 C15 H15 119.8 . .
C14 C15 H15 119.8 . .
O15 Mo1 O18 101.2(3) . .
O15 Mo1 O1 100.9(3) . .
O18 Mo1 O1 91.4(3) . .
O15 Mo1 O16 102.3(3) . 2_776
O18 Mo1 O16 87.0(3) . 2_776
O1 Mo1 O16 156.6(3) . 2_776
O15 Mo1 O2 101.3(3) . .
O18 Mo1 O2 157.4(3) . .
O1 Mo1 O2 86.2(3) . .
O16 Mo1 O2 86.3(3) 2_776 .
O15 Mo1 O19 159.0(3) . .
O18 Mo1 O19 65.0(3) . .
O1 Mo1 O19 95.5(3) . .
O16 Mo1 O19 62.8(3) 2_776 .
O2 Mo1 O19 92.8(3) . .
O15 Mo1 O22 157.4(3) . 2_776
O18 Mo1 O22 94.8(3) . 2_776
O1 Mo1 O22 62.6(3) . 2_776
O16 Mo1 O22 94.2(3) 2_776 2_776
O2 Mo1 O22 64.3(3) . 2_776
O19 Mo1 O22 43.6(3) . 2_776
O14 Mo2 O3 101.3(4) . .
O14 Mo2 O11 103.1(3) . 2_776
O3 Mo2 O11 90.3(3) . 2_776
O14 Mo2 O18 103.1(3) . .
O3 Mo2 O18 155.2(4) . .
O11 Mo2 O18 88.6(3) 2_776 .
O14 Mo2 O17 100.0(3) . .
O3 Mo2 O17 87.1(3) . .
O11 Mo2 O17 156.8(4) 2_776 .
O18 Mo2 O17 84.3(3) . .
O14 Mo2 O19 160.2(3) . .
O3 Mo2 O19 93.8(3) . .
O11 Mo2 O19 63.8(3) 2_776 .
O18 Mo2 O19 63.6(3) . .
O17 Mo2 O19 93.4(3) . .
O14 Mo2 O20 156.4(3) . .
O3 Mo2 O20 63.3(3) . .
O11 Mo2 O20 95.1(3) 2_776 .
O18 Mo2 O20 92.1(3) . .
O17 Mo2 O20 63.3(3) . .
O19 Mo2 O20 43.3(3) . .
O12 Mo3 O2 102.0(3) . 2_776
O12 Mo3 O13 102.1(3) . .
O2 Mo3 O13 90.4(3) 2_776 .
O12 Mo3 O4 101.7(3) . .
O2 Mo3 O4 90.0(3) 2_776 .
O13 Mo3 O4 155.6(3) . .
O12 Mo3 O3 101.6(3) . .
O2 Mo3 O3 156.4(4) 2_776 .
O13 Mo3 O3 85.0(3) . .
O4 Mo3 O3 84.9(3) . .
O12 Mo3 O22 160.2(3) . .
O2 Mo3 O22 66.0(3) 2_776 .
O13 Mo3 O22 63.8(3) . .
O4 Mo3 O22 94.3(3) . .
O3 Mo3 O22 91.3(3) . .
O12 Mo3 O20 157.3(3) . .
O2 Mo3 O20 94.5(3) 2_776 .
O13 Mo3 O20 93.2(3) . .
O4 Mo3 O20 62.4(3) . .
O3 Mo3 O20 62.7(3) . .
O22 Mo3 O20 42.5(3) . .
O5 Mo4 O17 101.9(3) . .
O5 Mo4 O4 102.1(3) . .
O17 Mo4 O4 90.3(2) . .
O5 Mo4 O7 100.4(3) . .
O17 Mo4 O7 91.0(3) . .
O4 Mo4 O7 156.7(3) . .
O5 Mo4 O6 99.9(3) . .
O17 Mo4 O6 158.2(4) . .
O4 Mo4 O6 85.5(3) . .
O7 Mo4 O6 84.7(2) . .
O5 Mo4 O20 161.1(3) . .
O17 Mo4 O20 66.5(3) . .
O4 Mo4 O20 64.5(3) . .
O7 Mo4 O20 94.8(3) . .
O6 Mo4 O20 92.5(3) . .
O5 Mo4 O21 157.8(3) . .
O17 Mo4 O21 94.8(4) . .
O4 Mo4 O21 92.3(3) . .
O7 Mo4 O21 64.4(3) . .
O6 Mo4 O21 64.2(3) . .
O20 Mo4 O21 41.0(3) . .
O8 Mo5 O7 101.8(3) . .
O8 Mo5 O1 102.6(4) . .
O7 Mo5 O1 87.7(3) . .
O8 Mo5 O10 102.1(3) . .
O7 Mo5 O10 88.3(3) . .
O1 Mo5 O10 155.3(4) . .
O8 Mo5 O13 101.9(4) . 2_776
O7 Mo5 O13 156.2(4) . 2_776
O1 Mo5 O13 87.0(3) . 2_776
O10 Mo5 O13 86.9(3) . 2_776
O8 Mo5 O22 159.6(3) . 2_776
O7 Mo5 O22 92.8(3) . 2_776
O1 Mo5 O22 63.5(3) . 2_776
O10 Mo5 O22 92.4(3) . 2_776
O13 Mo5 O22 64.2(3) 2_776 2_776
O8 Mo5 O21 159.5(3) . .
O7 Mo5 O21 63.7(3) . .
O1 Mo5 O21 91.6(3) . .
O10 Mo5 O21 64.8(3) . .
O13 Mo5 O21 93.3(3) 2_776 .
O22 Mo5 O21 40.9(3) 2_776 .
O9 Mo6 O6 101.1(3) . .
O9 Mo6 O16 102.6(3) . .
O6 Mo6 O16 92.9(3) . .
O9 Mo6 O10 101.5(3) . .
O6 Mo6 O10 88.7(3) . .
O16 Mo6 O10 155.0(3) . .
O9 Mo6 O11 102.5(4) . .
O6 Mo6 O11 155.9(3) . .
O16 Mo6 O11 86.8(3) . .
O10 Mo6 O11 81.8(3) . .
O9 Mo6 O19 160.0(3) . 2_776
O6 Mo6 O19 94.6(3) . 2_776
O16 Mo6 O19 63.9(3) . 2_776
O10 Mo6 O19 91.1(3) . 2_776
O11 Mo6 O19 63.7(3) . 2_776
O9 Mo6 O21 158.7(3) . .
O6 Mo6 O21 64.6(3) . .
O16 Mo6 O21 94.1(3) . .
O10 Mo6 O21 64.2(3) . .
O11 Mo6 O21 91.4(3) . .
O19 Mo6 O21 41.2(3) 2_776 .
C10 N1 C1 117.4(7) . .
C10 N1 Ag2 119.9(5) . .
C1 N1 Ag2 122.5(5) . .
C7 N2 C9 118.3(7) . .
C7 N2 Ag2 120.5(6) . 1_455
C9 N2 Ag2 121.2(5) . 1_455
C11 N3 C12 116.2(9) . .
C11 N3 Ag1 114.8(7) . .
C12 N3 Ag1 128.6(6) . .
Mo1 O1 Mo5 141.2(5) . .
Mo3 O2 Mo1 137.9(4) 2_776 .
Mo2 O3 Mo3 141.7(4) . .
Mo4 O4 Mo3 139.2(4) . .
Mo6 O6 Mo4 139.5(4) . .
Mo5 O7 Mo4 140.3(4) . .
Mo6 O9 Ag1 163.5(3) . 2_766
Mo5 O10 Mo6 138.3(4) . .
Mo5 O10 Ag1 110.0(2) . .
Mo6 O10 Ag1 100.8(2) . .
Mo2 O11 Mo6 138.0(4) 2_776 .
Mo2 O11 Ag1 106.8(3) 2_776 .
Mo6 O11 Ag1 103.5(3) . .
Mo3 O13 Mo5 137.9(5) . 2_776
Mo6 O16 Mo1 139.9(4) . 2_776
Mo4 O17 Mo2 137.4(4) . .
Mo1 O18 Mo2 139.0(4) . .
O21 P1 O21 180.0(5) . 2_776
O21 P1 O20 111.5(5) . 2_776
O21 P1 O20 68.5(5) 2_776 2_776
O21 P1 O20 68.5(5) . .
O21 P1 O20 111.5(5) 2_776 .
O20 P1 O20 180.000(2) 2_776 .
O21 P1 O22 69.3(5) . 2_776
O21 P1 O22 110.7(5) 2_776 2_776
O20 P1 O22 71.2(5) 2_776 2_776
O20 P1 O22 108.8(5) . 2_776
O21 P1 O22 110.7(5) . .
O21 P1 O22 69.3(5) 2_776 .
O20 P1 O22 108.8(5) 2_776 .
O20 P1 O22 71.2(5) . .
O22 P1 O22 180.0 2_776 .
O21 P1 O19 69.5(5) . 2_776
O21 P1 O19 110.5(5) 2_776 2_776
O20 P1 O19 72.6(5) 2_776 2_776
O20 P1 O19 107.4(5) . 2_776
O22 P1 O19 107.8(5) 2_776 2_776
O22 P1 O19 72.2(5) . 2_776
O21 P1 O19 110.5(5) . .
O21 P1 O19 69.5(5) 2_776 .
O20 P1 O19 107.4(5) 2_776 .
O20 P1 O19 72.6(5) . .
O22 P1 O19 72.2(5) 2_776 .
O22 P1 O19 107.8(5) . .
O19 P1 O19 180.0(7) 2_776 .
P1 O19 O21 53.3(4) . 2_776
P1 O19 Mo6 125.2(5) . 2_776
O21 O19 Mo6 71.9(4) 2_776 2_776
P1 O19 Mo1 122.5(5) . .
O21 O19 Mo1 133.9(6) 2_776 .
Mo6 O19 Mo1 93.2(3) 2_776 .
P1 O19 Mo2 121.7(5) . .
O21 O19 Mo2 131.3(5) 2_776 .
Mo6 O19 Mo2 93.6(3) 2_776 .
Mo1 O19 Mo2 91.9(3) . .
P1 O20 O21 54.4(4) . .
P1 O20 O22 54.5(4) . .
O21 O20 O22 90.9(6) . .
P1 O20 Mo4 125.9(5) . .
O21 O20 Mo4 71.5(4) . .
O22 O20 Mo4 135.7(5) . .
P1 O20 Mo3 122.4(5) . .
O21 O20 Mo3 131.2(5) . .
O22 O20 Mo3 68.0(4) . .
Mo4 O20 Mo3 93.1(3) . .
P1 O20 Mo2 122.3(5) . .
O21 O20 Mo2 133.0(5) . .
O22 O20 Mo2 126.9(5) . .
Mo4 O20 Mo2 91.9(3) . .
Mo3 O20 Mo2 92.1(3) . .
P1 O21 O20 57.1(4) . .
P1 O21 O22 56.7(4) . 2_776
O20 O21 O22 93.8(6) . 2_776
P1 O21 O19 57.3(4) . 2_776
O20 O21 O19 93.0(6) . 2_776
O22 O21 O19 92.7(6) 2_776 2_776
P1 O21 Mo4 124.6(5) . .
O20 O21 Mo4 67.5(4) . .
O22 O21 Mo4 130.3(5) 2_776 .
O19 O21 Mo4 132.0(5) 2_776 .
P1 O21 Mo5 124.4(5) . .
O20 O21 Mo5 132.9(5) . .
O22 O21 Mo5 67.7(4) 2_776 .
O19 O21 Mo5 129.1(5) 2_776 .
Mo4 O21 Mo5 91.3(3) . .
P1 O21 Mo6 124.1(5) . .
O20 O21 Mo6 129.1(5) . .
O22 O21 Mo6 131.4(6) 2_776 .
O19 O21 Mo6 66.8(4) 2_776 .
Mo4 O21 Mo6 91.4(3) . .
Mo5 O21 Mo6 91.1(3) . .
P1 O22 O21 54.0(4) . 2_776
P1 O22 O20 54.4(4) . .
O21 O22 O20 90.8(6) 2_776 .
P1 O22 Mo5 125.4(5) . 2_776
O21 O22 Mo5 71.4(4) 2_776 2_776
O20 O22 Mo5 133.2(5) . 2_776
P1 O22 Mo3 123.9(5) . .
O21 O22 Mo3 135.5(6) 2_776 .
O20 O22 Mo3 69.5(4) . .
Mo5 O22 Mo3 93.0(3) 2_776 .
P1 O22 Mo1 121.6(5) . 2_776
O21 O22 Mo1 129.7(6) 2_776 2_776
O20 O22 Mo1 129.4(5) . 2_776
Mo5 O22 Mo1 92.5(3) 2_776 2_776
Mo3 O22 Mo1 91.2(3) . 2_776

loop_
_geom_bond_atom_site_label_1
_geom_bond_atom_site_label_2
_geom_bond_distance
_geom_bond_site_symmetry_2
Ag1 N3 2.218(8) .
Ag1 O11 2.445(6) .
Ag1 O1W 2.489(9) .
Ag1 O9 2.552(5) 2_766
Ag1 O10 2.562(6) .
Ag2 N1 2.162(6) .
Ag2 N2 2.169(6) 1_655
C1 N1 1.341(11) .
C1 C2 1.368(11) .
C1 H1 0.9300 .
C2 C3 1.374(10) .
C2 H2 0.9300 .
C3 C4 1.382(10) .
C3 C5 1.499(9) .
C4 C10 1.383(10) .
C4 H4 0.9300 .
C5 C8 1.380(11) .
C5 C6 1.384(11) .
C6 C7 1.389(10) .
C6 H6 0.9300 .
C7 N2 1.331(10) .
C7 H7 0.9300 .
C8 C9 1.395(11) .
C8 H8 0.9300 .
C9 N2 1.337(10) .
C9 H9 0.9300 .
C10 N1 1.337(10) .
C10 H10 0.9300 .
C11 N3 1.318(12) .
C11 C15 1.365(14) .
C11 H11 0.9300 .
C12 N3 1.342(12) .
C12 C13 1.393(13) .
C12 H12 0.9300 .
C13 C14 1.391(12) .
C13 H13 0.9300 .
C14 C15 1.374(14) .
C14 C14 1.482(16) 2_667
C15 H15 0.9300 .
Mo1 O15 1.649(5) .
Mo1 O18 1.866(7) .
Mo1 O1 1.880(7) .
Mo1 O16 1.921(7) 2_776
Mo1 O2 1.948(7) .
Mo1 O19 2.449(9) .
Mo1 O22 2.486(9) 2_776
Mo2 O14 1.644(6) .
Mo2 O3 1.865(6) .
Mo2 O11 1.865(7) 2_776
Mo2 O18 1.921(7) .
Mo2 O17 1.943(6) .
Mo2 O19 2.484(9) .
Mo2 O20 2.498(9) .
Mo3 O12 1.643(5) .
Mo3 O2 1.841(6) 2_776
Mo3 O13 1.898(7) .
Mo3 O4 1.906(6) .
Mo3 O3 1.937(6) .
Mo3 O22 2.462(9) .
Mo3 O20 2.488(9) .
Mo4 O5 1.665(5) .
Mo4 O17 1.840(6) .
Mo4 O4 1.886(6) .
Mo4 O7 1.890(6) .
Mo4 O6 1.966(6) .
Mo4 O20 2.405(9) .
Mo4 O21 2.469(9) .
Mo5 O8 1.640(6) .
Mo5 O7 1.888(6) .
Mo5 O1 1.894(6) .
Mo5 O10 1.903(5) .
Mo5 O13 1.910(7) 2_776
Mo5 O22 2.439(9) 2_776
Mo5 O21 2.499(9) .
Mo6 O9 1.655(5) .
Mo6 O6 1.835(6) .
Mo6 O16 1.852(6) .
Mo6 O10 1.927(5) .
Mo6 O11 1.975(7) .
Mo6 O19 2.432(9) 2_776
Mo6 O21 2.515(9) .
N2 Ag2 2.169(6) 1_455
O2 Mo3 1.841(6) 2_776
O9 Ag1 2.552(5) 2_766
O11 Mo2 1.865(7) 2_776
O13 Mo5 1.910(7) 2_776
O16 Mo1 1.921(7) 2_776
P1 O21 1.492(9) .
P1 O21 1.492(9) 2_776
P1 O20 1.540(9) 2_776
P1 O20 1.540(9) .
P1 O22 1.542(9) 2_776
P1 O22 1.542(9) .
P1 O19 1.566(9) 2_776
P1 O19 1.566(9) .
O19 O21 1.744(12) 2_776
O19 Mo6 2.432(9) 2_776
O20 O21 1.706(12) .
O20 O22 1.794(12) .
O21 O22 1.725(12) 2_776
O21 O19 1.744(12) 2_776
O22 O21 1.725(12) 2_776
O22 Mo5 2.439(9) 2_776
O22 Mo1 2.486(9) 2_776
